data_7155227
loop_
_publ_author_name
'Zhao, Ning'
'Xuan, Sunting'
'Byrd, Brandon'
'Fronczek, Frank R.'
'Smith, Kevin M.'
'Vicente, M Gra\,ca H'

_publ_section_title
;
 Synthesis and regioselective functionalization of perhalogenated BODIPYs.
;
_journal_issue 26
_journal_name_full 'Organic &amp; biomolecular chemistry'
_journal_page_first 6184
_journal_page_last 6188
_journal_paper_doi 10.1039/c6ob00935b
_journal_volume 14
_journal_year 2016
_chemical_formula_moiety 'C9 B Br6.13 Cl0.87 F2 N2'
_chemical_formula_sum 'C9 B Br6.13 Cl0.87 F2 N2'
_chemical_formula_weight 705.37
_chemical_name_systematic
; 
 ? 
;
_space_group_IT_number 14
_symmetry_cell_setting monoclinic
_symmetry_space_group_name_Hall '-P 2yn'
_symmetry_space_group_name_H-M 'P 1 21/n 1'
_atom_sites_solution_primary direct
_atom_sites_solution_secondary difmap
_audit_creation_method SHELXL-97
_audit_update_record
;
2016-02-12 deposited with the CCDC.
2016-05-23 downloaded from the CCDC.
;
_cell_angle_alpha 90
_cell_angle_beta 99.574(2)
_cell_angle_gamma 90
_cell_formula_units_Z 4
_cell_length_a 8.4388(3)
_cell_length_b 8.4196(2)
_cell_length_c 21.5892(6)
_cell_measurement_reflns_used 9283
_cell_measurement_temperature 90.0(5)
_cell_measurement_theta_max 36.07
_cell_measurement_theta_min 2.48
_cell_volume 1512.58(8)
_computing_cell_refinement 'Bruker SAINT'
_computing_data_collection 'Bruker APEX2'
_computing_data_reduction 'Bruker SAINT'
_computing_molecular_graphics 'ORTEP-3 for Windows (Farrugia, 2012)'
_computing_publication_material 'SHELXL-97 (Sheldrick, 2008)'
_computing_structure_refinement 'SHELXL-97 (Sheldrick, 2008)'
_computing_structure_solution 'SHELXS-97 (Sheldrick, 2008)'
_diffrn_ambient_temperature 90.0(5)
_diffrn_measured_fraction_theta_full 1.000
_diffrn_measured_fraction_theta_max 0.967
_diffrn_measurement_device_type 'Bruker Kappa APEX-II DUO'
_diffrn_measurement_method '\f and \w scans'
_diffrn_radiation_monochromator 'TRIUMPH curved graphite'
_diffrn_radiation_source 'fine-focus sealed tube'
_diffrn_radiation_type MoK\a
_diffrn_radiation_wavelength 0.71073
_diffrn_reflns_av_R_equivalents 0.0357
_diffrn_reflns_av_sigmaI/netI 0.0338
_diffrn_reflns_limit_h_max 13
_diffrn_reflns_limit_h_min -13
_diffrn_reflns_limit_k_max 14
_diffrn_reflns_limit_k_min -13
_diffrn_reflns_limit_l_max 36
_diffrn_reflns_limit_l_min -36
_diffrn_reflns_number 29024
_diffrn_reflns_theta_full 25.00
_diffrn_reflns_theta_max 36.36
_diffrn_reflns_theta_min 1.91
_exptl_absorpt_coefficient_mu 16.424
_exptl_absorpt_correction_T_max 0.2433
_exptl_absorpt_correction_T_min 0.1476
_exptl_absorpt_correction_type multi-scan
_exptl_absorpt_process_details 'SADABS (Sheldrick, 2004)'
_exptl_crystal_colour red
_exptl_crystal_density_diffrn 3.098
_exptl_crystal_density_method 'not measured'
_exptl_crystal_description prism
_exptl_crystal_F_000 1281.1
_exptl_crystal_recrystallization_method 'Re-crystallisation from solvent: dichloromethane'
_exptl_crystal_size_max 0.17
_exptl_crystal_size_mid 0.15
_exptl_crystal_size_min 0.12
_refine_diff_density_max 0.848
_refine_diff_density_min -0.935
_refine_diff_density_rms 0.158
_refine_ls_extinction_coef 0.00018(5)
_refine_ls_extinction_expression Fc^*^=kFc[1+0.001xFc^2^\l^3^/sin(2\q)]^-1/4^
_refine_ls_extinction_method SHELXL
_refine_ls_goodness_of_fit_ref 1.014
_refine_ls_matrix_type full
_refine_ls_number_parameters 192
_refine_ls_number_reflns 7099
_refine_ls_number_restraints 0
_refine_ls_restrained_S_all 1.014
_refine_ls_R_factor_all 0.0435
_refine_ls_R_factor_gt 0.0277
_refine_ls_shift/su_max 0.002
_refine_ls_shift/su_mean 0.000
_refine_ls_structure_factor_coef Fsqd
_refine_ls_weighting_details 'calc w=1/[\s^2^(Fo^2^)+(0.0238P)^2^+1.0190P] where P=(Fo^2^+2Fc^2^)/3'
_refine_ls_weighting_scheme calc
_refine_ls_wR_factor_gt 0.0533
_refine_ls_wR_factor_ref 0.0566
_reflns_number_gt 5672
_reflns_number_total 7099
_reflns_threshold_expression I>2\s(I)
_cod_data_source_file c6ob00935b2.cif
_cod_data_source_block 1b
_cod_depositor_comments
;
The following automatic conversions were performed:

'_symmetry_cell_setting' value 'Monoclinic' changed to 'monoclinic'
according to
/usr/data/users/saulius/crontab/automatic-downloads/current/RSC/lib/dictionaries/cif_core.dic
dictionary named 'cif_core.dic' version 2.4.2 from 2011-04-26.

Automatic conversion script
Id: cif_fix_values 4268 2015-11-12 08:31:59Z antanas 
;
_cod_original_sg_symbol_Hall '-P 2yn '
_cod_original_sg_symbol_H-M 'P 21/n  '
_cod_database_code 7155227

loop_
_symmetry_equiv_pos_as_xyz
'x, y, z'
'-x+1/2, y+1/2, -z+1/2'
'-x, -y, -z'
'x-1/2, -y-1/2, z-1/2'

loop_
_atom_site_label
_atom_site_type_symbol
_atom_site_fract_x
_atom_site_fract_y
_atom_site_fract_z
_atom_site_U_iso_or_equiv
_atom_site_adp_type
_atom_site_occupancy
_atom_site_symmetry_multiplicity
_atom_site_calc_flag
_atom_site_refinement_flags
Br1 Br 0.90020(3) 0.37773(3) 0.692913(9) 0.01415(4) Uani 1 1 d .
Br2 Br 0.60302(3) 0.37178(3) 0.791660(9) 0.01394(4) Uani 1 1 d .
Br3 Br 0.28226(3) 0.61545(3) 0.723599(10) 0.01731(5) Uani 1 1 d .
Br4 Br 0.22693(3) 0.93700(3) 0.445803(9) 0.01364(4) Uani 1 1 d .
Br5 Br 0.51882(3) 0.90317(3) 0.348985(9) 0.01521(5) Uani 1 1 d .
Br6 Br 0.85099(3) 0.68085(3) 0.433700(9) 0.01565(5) Uani 1 1 d .
Br7 Br 0.21901(5) 0.76807(6) 0.58231(2) 0.01579(13) Uani 0.1257(19) 1 d P
Cl1 Cl 0.21901(5) 0.76807(6) 0.58231(2) 0.01579(13) Uani 0.8743(19) 1 d P
F1 F 0.87572(15) 0.69611(15) 0.59175(5) 0.0125(2) Uani 1 1 d .
F2 F 0.80116(16) 0.45696(15) 0.54742(6) 0.0132(2) Uani 1 1 d .
N1 N 0.6510(2) 0.5611(2) 0.62363(7) 0.0096(3) Uani 1 1 d .
N2 N 0.6289(2) 0.6821(2) 0.51743(7) 0.0096(3) Uani 1 1 d .
C1 C 0.7024(2) 0.4771(2) 0.67614(9) 0.0105(3) Uani 1 1 d .
C2 C 0.5870(2) 0.4778(2) 0.71559(8) 0.0109(3) Uani 1 1 d .
C3 C 0.4603(2) 0.5694(2) 0.68640(9) 0.0113(3) Uani 1 1 d .
C4 C 0.4983(2) 0.6207(2) 0.62811(9) 0.0104(3) Uani 1 1 d .
C5 C 0.4137(2) 0.7082(2) 0.57793(9) 0.0104(3) Uani 1 1 d .
C6 C 0.4781(2) 0.7417(2) 0.52364(9) 0.0098(3) Uani 1 1 d .
C7 C 0.4170(3) 0.8258(2) 0.46742(9) 0.0111(3) Uani 1 1 d .
C8 C 0.5318(3) 0.8151(2) 0.42867(9) 0.0116(3) Uani 1 1 d .
C9 C 0.6606(2) 0.7270(2) 0.46095(9) 0.0113(3) Uani 1 1 d .
B1 B 0.7489(3) 0.5965(3) 0.56987(10) 0.0109(4) Uani 1 1 d .

loop_
_atom_site_aniso_label
_atom_site_aniso_U_11
_atom_site_aniso_U_22
_atom_site_aniso_U_33
_atom_site_aniso_U_23
_atom_site_aniso_U_13
_atom_site_aniso_U_12
Br1 0.01081(9) 0.01647(10) 0.01484(8) 0.00213(7) 0.00117(7) 0.00408(7)
Br2 0.01543(10) 0.01605(9) 0.01027(8) 0.00198(7) 0.00191(7) -0.00244(8)
Br3 0.01172(10) 0.02435(11) 0.01770(9) 0.00000(8) 0.00781(7) 0.00021(8)
Br4 0.01152(9) 0.01202(9) 0.01617(9) 0.00144(7) -0.00126(7) 0.00176(7)
Br5 0.01944(11) 0.01544(9) 0.01070(8) 0.00168(7) 0.00233(7) -0.00220(8)
Br6 0.01282(10) 0.01952(10) 0.01633(9) -0.00047(7) 0.00747(7) 0.00051(8)
Br7 0.0120(2) 0.0187(2) 0.0168(2) 0.00134(15) 0.00267(14) 0.00321(16)
Cl1 0.0120(2) 0.0187(2) 0.0168(2) 0.00134(15) 0.00267(14) 0.00321(16)
F1 0.0086(6) 0.0147(6) 0.0142(5) -0.0015(4) 0.0018(4) -0.0032(5)
F2 0.0130(6) 0.0113(6) 0.0159(5) -0.0023(4) 0.0042(4) 0.0026(5)
N1 0.0080(7) 0.0098(7) 0.0110(6) 0.0004(5) 0.0017(5) 0.0005(6)
N2 0.0081(7) 0.0105(7) 0.0108(6) -0.0007(6) 0.0030(5) 0.0007(6)
C1 0.0086(8) 0.0109(8) 0.0115(7) 0.0000(6) -0.0001(6) 0.0001(7)
C2 0.0108(9) 0.0110(8) 0.0109(7) 0.0004(6) 0.0020(6) -0.0023(7)
C3 0.0087(8) 0.0131(9) 0.0128(8) -0.0006(7) 0.0037(6) -0.0011(7)
C4 0.0084(8) 0.0105(8) 0.0125(7) -0.0005(6) 0.0023(6) 0.0005(7)
C5 0.0065(8) 0.0113(8) 0.0134(7) -0.0016(6) 0.0017(6) -0.0008(7)
C6 0.0090(8) 0.0091(8) 0.0112(7) 0.0002(6) 0.0014(6) 0.0000(7)
C7 0.0109(9) 0.0091(8) 0.0126(7) 0.0007(6) 0.0001(6) -0.0007(7)
C8 0.0125(9) 0.0110(8) 0.0108(7) -0.0009(6) 0.0008(6) -0.0014(7)
C9 0.0103(9) 0.0123(8) 0.0121(7) -0.0022(7) 0.0041(7) -0.0019(7)
B1 0.0080(9) 0.0117(9) 0.0132(8) 0.0002(7) 0.0019(7) 0.0013(8)

loop_
_atom_type_symbol
_atom_type_description
_atom_type_scat_dispersion_real
_atom_type_scat_dispersion_imag
_atom_type_scat_source
C C 0.0033 0.0016 'International Tables Vol C Tables 4.2.6.8 and 6.1.1.4'
B B 0.0013 0.0007 'International Tables Vol C Tables 4.2.6.8 and 6.1.1.4'
N N 0.0061 0.0033 'International Tables Vol C Tables 4.2.6.8 and 6.1.1.4'
F F 0.0171 0.0103 'International Tables Vol C Tables 4.2.6.8 and 6.1.1.4'
Br Br -0.2901 2.4595 'International Tables Vol C Tables 4.2.6.8 and 6.1.1.4'
Cl Cl 0.1484 0.1585 'International Tables Vol C Tables 4.2.6.8 and 6.1.1.4'

loop_
_geom_angle_atom_site_label_1
_geom_angle_atom_site_label_2
_geom_angle_atom_site_label_3
_geom_angle
C1 N1 C4 107.54(16)
C1 N1 B1 126.19(18)
C4 N1 B1 126.12(16)
C9 N2 C6 107.93(17)
C9 N2 B1 125.69(17)
C6 N2 B1 125.99(16)
N1 C1 C2 110.60(18)
N1 C1 Br1 123.86(15)
C2 C1 Br1 125.54(15)
C3 C2 C1 106.83(17)
C3 C2 Br2 127.53(16)
C1 C2 Br2 125.63(16)
C2 C3 C4 107.59(18)
C2 C3 Br3 122.62(15)
C4 C3 Br3 129.74(16)
N1 C4 C5 119.36(17)
N1 C4 C3 107.41(17)
C5 C4 C3 133.18(19)
C6 C5 C4 122.28(19)
C6 C5 Br7 119.30(15)
C4 C5 Br7 118.35(15)
N2 C6 C5 119.66(17)
N2 C6 C7 107.65(17)
C5 C6 C7 132.65(19)
C8 C7 C6 106.99(18)
C8 C7 Br4 123.04(15)
C6 C7 Br4 129.94(16)
C7 C8 C9 107.25(17)
C7 C8 Br5 126.44(16)
C9 C8 Br5 126.31(16)
N2 C9 C8 110.17(18)
N2 C9 Br6 123.06(15)
C8 C9 Br6 126.74(15)
F2 B1 F1 111.42(18)
F2 B1 N1 109.89(17)
F1 B1 N1 109.74(16)
F2 B1 N2 110.27(16)
F1 B1 N2 109.86(17)
N1 B1 N2 105.49(16)

loop_
_geom_bond_atom_site_label_1
_geom_bond_atom_site_label_2
_geom_bond_distance
Br1 C1 1.848(2)
Br2 C2 1.8543(19)
Br3 C3 1.858(2)
Br4 C7 1.849(2)
Br5 C8 1.8597(19)
Br6 C9 1.842(2)
Br7 C5 1.736(2)
F1 B1 1.380(3)
F2 B1 1.371(3)
N1 C1 1.345(2)
N1 C4 1.401(3)
N1 B1 1.561(3)
N2 C9 1.345(2)
N2 C6 1.395(3)
N2 B1 1.564(3)
C1 C2 1.396(3)
C2 C3 1.383(3)
C3 C4 1.417(3)
C4 C5 1.403(3)
C5 C6 1.400(3)
C6 C7 1.426(3)
C7 C8 1.384(3)
C8 C9 1.402(3)
